data_7112311
loop_
_publ_author_name
'Tsakos, Michail'
'Elsegood, Mark R. J.'
'Kokotos, Christoforos G.'

_publ_section_title
;
 Organocatalytic asymmetric domino Michael-Henry reaction for the
 synthesis of substituted bicyclo[3.2.1]octan-2-ones.
;
_journal_issue 22
_journal_name_full 'Chemical communications (Cambridge, England)'
_journal_page_first 2219
_journal_page_last 2221
_journal_paper_doi 10.1039/c3cc39165e
_journal_volume 49
_journal_year 2013
_chemical_absolute_configuration ad
_chemical_formula_moiety 'C16 H17 N O4'
_chemical_formula_sum 'C16 H17 N O4'
_chemical_formula_weight 287.30
_space_group_crystal_system orthorhombic
_space_group_IT_number 18
_space_group_name_Hall 'P 2 2ab'
_space_group_name_H-M_alt 'P 21 21 2'
_symmetry_space_group_name_Hall 'P 2 2ab'
_symmetry_space_group_name_H-M 'P 21 21 2'
_atom_sites_solution_hydrogens difmap
_atom_sites_solution_primary direct
_atom_sites_solution_secondary 'all non-H atoms found by direct methods'
_audit_creation_method SHELXL-2012
_cell_angle_alpha 90
_cell_angle_beta 90
_cell_angle_gamma 90
_cell_formula_units_Z 4
_cell_length_a 10.3329(10)
_cell_length_b 19.6202(19)
_cell_length_c 7.1804(7)
_cell_measurement_reflns_used 4795
_cell_measurement_temperature 150(2)
_cell_measurement_theta_max 27.61
_cell_measurement_theta_min 2.23
_cell_volume 1455.7(2)
_computing_cell_refinement 'Bruker SAINT'
_computing_data_collection 'Bruker APEX 2'
_computing_data_reduction 'Bruker SAINT'
_computing_molecular_graphics 'Bruker SHELXTL'
_computing_publication_material 'Bruker SHELXTL'
_computing_structure_refinement 'SHELXL-2012 (Sheldrick, 2012)'
_computing_structure_solution 'SHELXS-97 (Sheldrick, 2008)'
_diffrn_ambient_temperature 150(2)
_diffrn_measured_fraction_theta_full 0.999
_diffrn_measured_fraction_theta_max 0.996
_diffrn_measurement_device_type 'Bruker APEX 2 CCD diffractometer'
_diffrn_measurement_method '\w rotation with narrow frames'
_diffrn_radiation_monochromator graphite
_diffrn_radiation_type MoK\a
_diffrn_radiation_wavelength 0.71073
_diffrn_reflns_av_R_equivalents 0.0329
_diffrn_reflns_av_unetI/netI 0.0304
_diffrn_reflns_Laue_measured_fraction_full 0.999
_diffrn_reflns_Laue_measured_fraction_max 0.996
_diffrn_reflns_limit_h_max 14
_diffrn_reflns_limit_h_min -14
_diffrn_reflns_limit_k_max 27
_diffrn_reflns_limit_k_min -27
_diffrn_reflns_limit_l_max 10
_diffrn_reflns_limit_l_min -10
_diffrn_reflns_number 17114
_diffrn_reflns_point_group_measured_fraction_full 1.000
_diffrn_reflns_point_group_measured_fraction_max 0.990
_diffrn_reflns_theta_full 25.242
_diffrn_reflns_theta_max 30.513
_diffrn_reflns_theta_min 2.076
_diffrn_source 'fine-focus sealed X-ray tube'
_exptl_absorpt_coefficient_mu 0.095
_exptl_absorpt_correction_T_max 0.984
_exptl_absorpt_correction_T_min 0.937
_exptl_absorpt_correction_type multi-scan
_exptl_absorpt_process_details 'SADABS v2009/1, Sheldrick, G.M., (2009)'
_exptl_crystal_colour colourless
_exptl_crystal_density_diffrn 1.311
_exptl_crystal_description block
_exptl_crystal_F_000 608
_exptl_crystal_size_max 0.700
_exptl_crystal_size_mid 0.210
_exptl_crystal_size_min 0.170
_refine_diff_density_max 0.303
_refine_diff_density_min -0.147
_refine_diff_density_rms 0.043
_refine_ls_abs_structure_details
;
Flack x determined using 1476 quotients [(I+)-(I-)]/[(I+)+(I-)]
(Parsons and Flack (2004), Acta Cryst. A60, s61).
;
_refine_ls_abs_structure_Flack -0.6(4)
_refine_ls_extinction_method none
_refine_ls_goodness_of_fit_ref 1.040
_refine_ls_hydrogen_treatment refxyz
_refine_ls_matrix_type full
_refine_ls_number_parameters 238
_refine_ls_number_reflns 4410
_refine_ls_number_restraints 0
_refine_ls_restrained_S_all 1.040
_refine_ls_R_factor_all 0.0500
_refine_ls_R_factor_gt 0.0412
_refine_ls_shift/su_max 0.000
_refine_ls_shift/su_mean 0.000
_refine_ls_structure_factor_coef Fsqd
_refine_ls_weighting_details
;
w=1/[\s^2^(Fo^2^)+(0.0675P)^2^]
where P=(Fo^2^+2Fc^2^)/3
;
_refine_ls_weighting_scheme calc
_refine_ls_wR_factor_gt 0.1018
_refine_ls_wR_factor_ref 0.1074
_reflns_Friedel_coverage 0.734
_reflns_Friedel_fraction_full 1.000
_reflns_Friedel_fraction_max 0.981
_reflns_number_gt 3804
_reflns_number_total 4410
_reflns_threshold_expression 'I > 2\s(I)'
_cod_duplicate_entry 7108928
_cod_data_source_file c3cc39165e.txt
_cod_data_source_block 3a
_cod_depositor_comments
;
The following automatic conversions were performed:

data name '_iucr_refine_instruction_details' was replaced with
'_iucr_refine_instructions_details' as specified in the replacement
file 'data/replacement-values/replacement_tags.lst'.

Automatic conversion script
Id: cif_correct_tags 9268 2022-04-12 08:56:07Z antanas 
;
_cod_database_code 7112311
_shelx_space_group_comment
;
The symmetry employed for this shelxl refinement is uniquely defined
by the following loop, which should always be used as a source of
symmetry information in preference to the above space-group names.
They are only intended as comments.
;
_shelx_estimated_absorpt_t_min 0.937
_shelx_estimated_absorpt_t_max 0.984
_shelxl_version_number 2012-6

loop_
_space_group_symop_operation_xyz
'x, y, z'
'-x, -y, z'
'-x+1/2, y+1/2, -z'
'x+1/2, -y+1/2, -z'

loop_
_atom_site_label
_atom_site_type_symbol
_atom_site_fract_x
_atom_site_fract_y
_atom_site_fract_z
_atom_site_U_iso_or_equiv
_atom_site_adp_type
_atom_site_occupancy
_atom_site_site_symmetry_order
_atom_site_calc_flag
_atom_site_refinement_flags_posn
_atom_site_refinement_flags_adp
C1 C 0.68101(16) 0.69495(8) 0.3963(2) 0.0245(3) Uani 1 1 d . .
H1 H 0.591(2) 0.6966(11) 0.437(3) 0.029 Uiso 1 1 d . U
C2 C 0.70054(16) 0.66993(8) 0.1957(2) 0.0231(3) Uani 1 1 d . .
H2A H 0.7675(19) 0.6372(11) 0.191(3) 0.028 Uiso 1 1 d . U
C3 C 0.75866(15) 0.73238(9) 0.0906(2) 0.0243(3) Uani 1 1 d . .
H3 H 0.805(2) 0.7188(10) -0.018(3) 0.029 Uiso 1 1 d . U
C4 C 0.65653(15) 0.78368(8) 0.0352(2) 0.0253(3) Uani 1 1 d . .
O1 O 0.64093(13) 0.80169(7) -0.12638(17) 0.0331(3) Uani 1 1 d . .
C5 C 0.57270(18) 0.81037(10) 0.1909(3) 0.0294(4) Uani 1 1 d . .
H5A H 0.534(2) 0.8523(12) 0.151(3) 0.035 Uiso 1 1 d . U
H5B H 0.503(2) 0.7765(11) 0.209(3) 0.035 Uiso 1 1 d . U
C6 C 0.64812(17) 0.82148(9) 0.3739(2) 0.0270(3) Uani 1 1 d . .
H6A H 0.689(2) 0.8670(11) 0.369(3) 0.032 Uiso 1 1 d . U
H6B H 0.591(2) 0.8227(11) 0.483(3) 0.032 Uiso 1 1 d . U
C7 C 0.74992(15) 0.76609(8) 0.4082(2) 0.0234(3) Uani 1 1 d . .
O2 O 0.81770(13) 0.77705(7) 0.57636(17) 0.0308(3) Uani 1 1 d . .
H2 H 0.763(2) 0.7844(13) 0.661(4) 0.046 Uiso 1 1 d . U
C8 C 0.84433(16) 0.76412(9) 0.2437(2) 0.0262(3) Uani 1 1 d . .
H8A H 0.922(2) 0.7340(11) 0.270(3) 0.031 Uiso 1 1 d . U
H8B H 0.876(2) 0.8118(12) 0.211(3) 0.031 Uiso 1 1 d . U
N1 N 0.74299(18) 0.64776(8) 0.5359(2) 0.0374(4) Uani 1 1 d . .
O3 O 0.6862(3) 0.64078(9) 0.6833(2) 0.0676(6) Uani 1 1 d . .
O4 O 0.84749(16) 0.62182(8) 0.5007(2) 0.0484(4) Uani 1 1 d . .
C9 C 0.58685(17) 0.63541(8) 0.1059(3) 0.0263(3) Uani 1 1 d . .
H9 H 0.593(2) 0.6295(10) -0.018(3) 0.032 Uiso 1 1 d . U
C10 C 0.48719(17) 0.60781(9) 0.1943(3) 0.0283(4) Uani 1 1 d . .
H10 H 0.482(2) 0.6118(11) 0.321(4) 0.034 Uiso 1 1 d . U
C11 C 0.38010(16) 0.56865(8) 0.1112(3) 0.0321(4) Uani 1 1 d . .
C12 C 0.3751(2) 0.55292(9) -0.0796(3) 0.0380(5) Uani 1 1 d . .
H12 H 0.448(3) 0.5686(13) -0.161(4) 0.046 Uiso 1 1 d . U
C13 C 0.2727(2) 0.51428(10) -0.1501(4) 0.0533(7) Uani 1 1 d . .
H13A H 0.2697 0.5039 -0.2793 0.064 Uiso 1 1 calc R U
C14 C 0.1760(2) 0.49101(11) -0.0342(5) 0.0622(8) Uani 1 1 d . .
H14 H 0.106(3) 0.4647(16) -0.089(5) 0.075 Uiso 1 1 d . U
C15 C 0.1798(2) 0.50631(11) 0.1536(5) 0.0598(8) Uani 1 1 d . .
H15 H 0.120(3) 0.493(2) 0.236(5) 0.072 Uiso 1 1 d . U
C16 C 0.2814(2) 0.54497(10) 0.2264(4) 0.0448(6) Uani 1 1 d . .
H16 H 0.281(3) 0.5595(14) 0.361(4) 0.054 Uiso 1 1 d . U

loop_
_atom_site_aniso_label
_atom_site_aniso_U_11
_atom_site_aniso_U_22
_atom_site_aniso_U_33
_atom_site_aniso_U_23
_atom_site_aniso_U_13
_atom_site_aniso_U_12
C1 0.0254(7) 0.0263(7) 0.0218(7) 0.0011(6) 0.0013(6) -0.0025(6)
C2 0.0221(7) 0.0253(7) 0.0218(7) -0.0001(6) 0.0032(6) -0.0015(6)
C3 0.0216(7) 0.0304(8) 0.0209(7) 0.0002(6) 0.0037(6) -0.0022(6)
C4 0.0244(7) 0.0268(7) 0.0249(7) 0.0013(6) -0.0016(6) -0.0050(6)
O1 0.0382(7) 0.0363(7) 0.0250(6) 0.0044(5) -0.0050(5) -0.0058(5)
C5 0.0263(8) 0.0333(9) 0.0286(8) 0.0019(7) -0.0019(7) 0.0036(7)
C6 0.0285(8) 0.0279(8) 0.0246(8) -0.0024(6) 0.0010(7) -0.0001(6)
C7 0.0236(7) 0.0254(7) 0.0212(7) -0.0003(6) -0.0008(6) -0.0035(6)
O2 0.0312(6) 0.0370(7) 0.0243(6) -0.0026(5) -0.0061(5) -0.0037(5)
C8 0.0205(7) 0.0315(8) 0.0267(8) 0.0019(6) 0.0019(6) -0.0048(6)
N1 0.0587(11) 0.0278(7) 0.0256(7) 0.0018(6) -0.0045(8) -0.0038(7)
O3 0.1172(16) 0.0541(10) 0.0313(8) 0.0176(7) 0.0185(10) 0.0107(11)
O4 0.0530(9) 0.0450(8) 0.0473(9) 0.0042(7) -0.0177(7) 0.0086(7)
C9 0.0269(8) 0.0279(8) 0.0241(8) -0.0031(6) -0.0005(6) -0.0034(6)
C10 0.0267(8) 0.0276(8) 0.0307(9) -0.0040(7) 0.0000(7) -0.0021(6)
C11 0.0235(8) 0.0207(7) 0.0521(11) -0.0015(7) -0.0025(8) 0.0010(6)
C12 0.0375(10) 0.0222(8) 0.0543(13) -0.0006(8) -0.0154(9) 0.0013(7)
C13 0.0544(14) 0.0256(9) 0.0799(17) -0.0033(10) -0.0380(13) 0.0002(9)
C14 0.0345(11) 0.0288(10) 0.123(3) -0.0030(13) -0.0317(14) -0.0026(9)
C15 0.0247(10) 0.0316(10) 0.123(3) 0.0035(14) 0.0020(13) -0.0024(8)
C16 0.0263(9) 0.0302(9) 0.0779(17) -0.0014(10) 0.0084(10) 0.0005(7)

loop_
_atom_type_symbol
_atom_type_description
_atom_type_scat_dispersion_real
_atom_type_scat_dispersion_imag
_atom_type_scat_source
C C 0.0033 0.0016 'International Tables Vol C Tables 4.2.6.8 and 6.1.1.4'
H H 0.0000 0.0000 'International Tables Vol C Tables 4.2.6.8 and 6.1.1.4'
N N 0.0061 0.0033 'International Tables Vol C Tables 4.2.6.8 and 6.1.1.4'
O O 0.0106 0.0060 'International Tables Vol C Tables 4.2.6.8 and 6.1.1.4'

loop_
_geom_angle_atom_site_label_1
_geom_angle_atom_site_label_2
_geom_angle_atom_site_label_3
_geom_angle
N1 C1 C2 111.82(14)
N1 C1 C7 108.51(13)
C2 C1 C7 106.01(13)
N1 C1 H1 103.0(13)
C2 C1 H1 114.7(13)
C7 C1 H1 112.7(12)
C9 C2 C1 116.37(14)
C9 C2 C3 116.64(14)
C1 C2 C3 104.66(13)
C9 C2 H2A 104.4(12)
C1 C2 H2A 110.5(13)
C3 C2 H2A 103.5(13)
C4 C3 C8 108.64(14)
C4 C3 C2 112.44(13)
C8 C3 C2 101.17(12)
C4 C3 H3 108.7(12)
C8 C3 H3 114.1(13)
C2 C3 H3 111.7(12)
O1 C4 C5 121.81(16)
O1 C4 C3 122.28(15)
C5 C4 C3 115.91(14)
C4 C5 C6 112.96(14)
C4 C5 H5A 108.3(14)
C6 C5 H5A 110.2(14)
C4 C5 H5B 106.4(13)
C6 C5 H5B 110.4(13)
H5A C5 H5B 108.5(19)
C7 C6 C5 112.55(14)
C7 C6 H6A 110.4(13)
C5 C6 H6A 108.2(13)
C7 C6 H6B 107.5(13)
C5 C6 H6B 112.4(12)
H6A C6 H6B 105.6(18)
O2 C7 C8 110.31(13)
O2 C7 C6 111.71(13)
C8 C7 C6 109.34(13)
O2 C7 C1 114.00(13)
C8 C7 C1 102.98(13)
C6 C7 C1 108.10(13)
C7 O2 H2 108.2(18)
C7 C8 C3 101.18(12)
C7 C8 H8A 112.1(12)
C3 C8 H8A 110.5(12)
C7 C8 H8B 111.0(12)
C3 C8 H8B 113.2(13)
H8A C8 H8B 108.7(17)
O3 N1 O4 124.01(19)
O3 N1 C1 116.25(18)
O4 N1 C1 119.64(16)
C10 C9 C2 125.94(17)
C10 C9 H9 118.2(14)
C2 C9 H9 115.6(14)
C9 C10 C11 127.08(18)
C9 C10 H10 119.1(14)
C11 C10 H10 113.8(14)
C16 C11 C12 118.6(2)
C16 C11 C10 118.9(2)
C12 C11 C10 122.47(18)
C13 C12 C11 120.1(2)
C13 C12 H12 121.5(15)
C11 C12 H12 118.4(15)
C14 C13 C12 120.6(3)
C14 C13 H13A 119.7
C12 C13 H13A 119.7
C13 C14 C15 119.8(2)
C13 C14 H14 118(2)
C15 C14 H14 122(2)
C14 C15 C16 120.3(3)
C14 C15 H15 124(2)
C16 C15 H15 115(2)
C11 C16 C15 120.6(3)
C11 C16 H16 118.7(17)
C15 C16 H16 120.5(17)

loop_
_geom_bond_atom_site_label_1
_geom_bond_atom_site_label_2
_geom_bond_distance
C1 N1 1.507(2)
C1 C2 1.535(2)
C1 C7 1.569(2)
C1 H1 0.98(2)
C2 C9 1.501(2)
C2 C3 1.559(2)
C2 H2A 0.95(2)
C3 C4 1.512(2)
C3 C8 1.543(2)
C3 H3 0.95(2)
C4 O1 1.223(2)
C4 C5 1.508(3)
C5 C6 1.543(2)
C5 H5A 0.96(2)
C5 H5B 0.99(2)
C6 C7 1.532(2)
C6 H6A 0.99(2)
C6 H6B 0.98(2)
C7 O2 1.4126(19)
C7 C8 1.532(2)
O2 H2 0.84(3)
C8 H8A 1.01(2)
C8 H8B 1.02(2)
N1 O3 1.218(2)
N1 O4 1.220(2)
C9 C10 1.325(3)
C9 H9 0.90(2)
C10 C11 1.473(2)
C10 H10 0.92(2)
C11 C16 1.392(3)
C11 C12 1.405(3)
C12 C13 1.396(3)
C12 H12 1.00(3)
C13 C14 1.379(4)
C13 H13A 0.9500
C14 C15 1.382(5)
C14 H14 0.97(3)
C15 C16 1.397(3)
C15 H15 0.89(4)
C16 H16 1.01(3)

loop_
_geom_hbond_atom_site_label_D
_geom_hbond_atom_site_label_H
_geom_hbond_atom_site_label_A
_geom_hbond_distance_DH
_geom_hbond_distance_HA
_geom_hbond_distance_DA
_geom_hbond_angle_DHA
_geom_hbond_site_symmetry_A
O2 H2 O1 0.84(3) 2.01(3) 2.8506(19) 177(2) 1_556

loop_
_geom_torsion_atom_site_label_1
_geom_torsion_atom_site_label_2
_geom_torsion_atom_site_label_3
_geom_torsion_atom_site_label_4
_geom_torsion
N1 C1 C2 C9 102.20(17)
C7 C1 C2 C9 -139.73(15)
N1 C1 C2 C3 -127.49(14)
C7 C1 C2 C3 -9.42(16)
C9 C2 C3 C4 50.08(19)
C1 C2 C3 C4 -80.07(16)
C9 C2 C3 C8 165.80(14)
C1 C2 C3 C8 35.64(16)
C8 C3 C4 O1 125.41(16)
C2 C3 C4 O1 -123.46(17)
C8 C3 C4 C5 -55.86(18)
C2 C3 C4 C5 55.27(18)
O1 C4 C5 C6 -143.33(16)
C3 C4 C5 C6 37.9(2)
C4 C5 C6 C7 -37.9(2)
C5 C6 C7 O2 -179.87(14)
C5 C6 C7 C8 57.74(17)
C5 C6 C7 C1 -53.67(17)
N1 C1 C7 O2 -19.84(19)
C2 C1 C7 O2 -140.09(14)
N1 C1 C7 C8 99.66(15)
C2 C1 C7 C8 -20.59(16)
N1 C1 C7 C6 -144.69(14)
C2 C1 C7 C6 95.05(15)
O2 C7 C8 C3 164.81(14)
C6 C7 C8 C3 -71.97(15)
C1 C7 C8 C3 42.78(15)
C4 C3 C8 C7 69.84(15)
C2 C3 C8 C7 -48.67(15)
C2 C1 N1 O3 -144.57(18)
C7 C1 N1 O3 98.9(2)
C2 C1 N1 O4 38.9(2)
C7 C1 N1 O4 -77.66(19)
C1 C2 C9 C10 -20.1(2)
C3 C2 C9 C10 -144.45(18)
C2 C9 C10 C11 -174.41(16)
C9 C10 C11 C16 -178.31(18)
C9 C10 C11 C12 3.1(3)
C16 C11 C12 C13 0.0(3)
C10 C11 C12 C13 178.52(17)
C11 C12 C13 C14 -0.2(3)
C12 C13 C14 C15 0.3(3)
C13 C14 C15 C16 -0.3(3)
C12 C11 C16 C15 0.1(3)
C10 C11 C16 C15 -178.50(18)
C14 C15 C16 C11 0.0(3)
